data_2203083
loop_
_publ_author_name
'M. M. Govind'
'S. Selvanayagam'
'D. Velmurugan'
'K. Ravikumar'
'A. R. Sureshbabu'
'R. Raghunathan'

_publ_section_title
1-Benzoylacenaphthylene-1-spiro-3'-pyrrolizidine-2'-spiro-3''-1<i>H</i>-indole-2,2''(1<i>H</i>,3''<i>H</i>)-dione
_journal_issue 1
_journal_name_full 'Acta Crystallographica Section E'
_journal_page_first o57
_journal_page_last o59
_journal_paper_doi 10.1107/S1600536803027296
_journal_volume 60
_journal_year 2004
_chemical_formula_iupac 'C32 H23 Cl N2 O3'
_chemical_formula_moiety 'C32 H23 Cl N2 O3'
_chemical_formula_sum 'C32 H23 Cl N2 O3'
_chemical_formula_weight 506.96
_chemical_name_systematic
;
1-Benzoyl-acenaphthylene-1-spiro-3'-pyrrolizidine-2'-spiro-3''-
1H-indole-2,2''(1H,3''H)-dione
;
_space_group_IT_number 14
_symmetry_cell_setting monoclinic
_symmetry_space_group_name_Hall '-P 2yn'
_symmetry_space_group_name_H-M 'P 1 21/n 1'
_atom_sites_solution_hydrogens geom
_atom_sites_solution_primary direct
_atom_sites_solution_secondary difmap
_audit_creation_method SHELXL-97
_cell_angle_alpha 90.00
_cell_angle_beta 91.2320(10)
_cell_angle_gamma 90.00
_cell_formula_units_Z 4
_cell_length_a 11.5085(9)
_cell_length_b 9.5986(8)
_cell_length_c 23.0306(18)
_cell_measurement_reflns_used 5762
_cell_measurement_temperature 293(2)
_cell_measurement_theta_max 27.79
_cell_measurement_theta_min 2.30
_cell_volume 2543.5(4)
_computing_cell_refinement 'SAINT (Bruker, 2001)'
_computing_data_collection 'SMART (Bruker, 2001)'
_computing_data_reduction SAINT
_computing_molecular_graphics
;
ZORTEP (Zsolnai, 1997) and PLATON (Spek, 1990)
;
_computing_publication_material 'SHELXL97 and PARST (Nardelli, 1995)'
_computing_structure_refinement 'SHELXL97 (Sheldrick, 1997)'
_computing_structure_solution 'SHELXS97 (Sheldrick, 1997)'
_diffrn_ambient_temperature 293(2)
_diffrn_measurement_device 'Bruker SMART APEX area-detector'
_diffrn_measurement_device_type 'CCD Aread Detector'
_diffrn_measurement_method \w
_diffrn_radiation_monochromator graphite
_diffrn_radiation_source 'fine-focus sealed tube'
_diffrn_radiation_type MoK\a
_diffrn_radiation_wavelength 0.71073
_diffrn_reflns_av_R_equivalents 0.0171
_diffrn_reflns_av_sigmaI/netI 0.0240
_diffrn_reflns_limit_h_max 15
_diffrn_reflns_limit_h_min -14
_diffrn_reflns_limit_k_max 9
_diffrn_reflns_limit_k_min -12
_diffrn_reflns_limit_l_max 30
_diffrn_reflns_limit_l_min -29
_diffrn_reflns_number 15033
_diffrn_reflns_theta_full 25.00
_diffrn_reflns_theta_max 28.02
_diffrn_reflns_theta_min 1.77
_diffrn_standards_decay_% 0
_diffrn_standards_number 0
_exptl_absorpt_coefficient_mu 0.186
_exptl_absorpt_correction_type none
_exptl_crystal_colour Colourless
_exptl_crystal_density_diffrn 1.324
_exptl_crystal_density_meas ?
_exptl_crystal_density_method 'not measured'
_exptl_crystal_description Block
_exptl_crystal_F_000 1056
_exptl_crystal_size_max 0.21
_exptl_crystal_size_mid 0.20
_exptl_crystal_size_min 0.20
_refine_diff_density_max 0.541
_refine_diff_density_min -0.491
_refine_ls_extinction_method none
_refine_ls_goodness_of_fit_ref 1.013
_refine_ls_hydrogen_treatment constr
_refine_ls_matrix_type full
_refine_ls_number_parameters 343
_refine_ls_number_reflns 5829
_refine_ls_number_restraints 0
_refine_ls_restrained_S_all 1.013
_refine_ls_R_factor_all 0.0679
_refine_ls_R_factor_gt 0.0513
_refine_ls_shift/su_max 0.000
_refine_ls_shift/su_mean 0.000
_refine_ls_structure_factor_coef Fsqd
_refine_ls_weighting_details 'calc w = 1/[\s^2^(Fo^2^)+(0.0961P)^2^+0.4518P] where P = (Fo^2^+2Fc^2^)/3'
_refine_ls_weighting_scheme calc
_refine_ls_wR_factor_gt 0.1451
_refine_ls_wR_factor_ref 0.1599
_reflns_number_gt 4365
_reflns_number_total 5829
_reflns_threshold_expression I>2\s(I)
_cod_data_source_file na6272.cif
_cod_data_source_block I
_cod_depositor_comments
;
The following automatic conversions were performed:
'_symmetry_cell_setting' value 'Monoclinic' changed to 'monoclinic'
according to '/home/saulius/struct/CIF-dictionaries/cif_core.dic'
dictionary named 'cif_core.dic' version 2.4.1 from 2010-06-29.

Automatic conversion script
Id: cif_fix_enum 1527 2010-12-29 10:47:43Z saulius 

The following automatic conversions were performed:

'_symmetry_cell_setting' value 'Monoclinic' changed to 'monoclinic'
according to /home/saulius/struct/CIF-dictionaries/cif_core.dic
dictionary named 'cif_core.dic' version 2.4.1 from 2010-06-29.

Automatic conversion script
Id: cif_fix_values 1715 2011-07-08 13:25:40Z adriana 

The following automatic conversions were performed:

'_exptl_crystal_density_meas' value 'none' was changed to '?' - the
value is perceived as not measured.

Automatic conversion script
Id: cif_fix_values 3008 2015-01-20 13:52:24Z robertas 
;
_cod_original_sg_symbol_H-M 'P 21/n'
_cod_database_code 2203083
_cod_database_fobs_code 2203083

loop_
_symmetry_equiv_pos_as_xyz
'x, y, z'
'-x+1/2, y+1/2, -z+1/2'
'-x, -y, -z'
'x-1/2, -y-1/2, z-1/2'

loop_
_atom_site_label
_atom_site_fract_x
_atom_site_fract_y
_atom_site_fract_z
_atom_site_U_iso_or_equiv
_atom_site_adp_type
_atom_site_calc_flag
_atom_site_refinement_flags
_atom_site_occupancy
_atom_site_type_symbol
Cl1 0.58467(8) 0.47853(7) 0.07672(3) 0.0923(3) Uani d . 1 Cl
N1 0.31891(12) 0.73861(14) 0.42971(5) 0.0399(3) Uani d . 1 N
C2 0.25572(13) 0.64243(17) 0.39191(6) 0.0364(3) Uani d . 1 C
C3 0.34992(13) 0.60414(18) 0.34645(6) 0.0405(4) Uani d . 1 C
C4 0.40642(16) 0.7502(2) 0.33614(7) 0.0479(4) Uani d . 1 C
H4 0.3550 0.8050 0.3105 0.057 Uiso calc R 1 H
C5 0.40748(18) 0.8151(2) 0.39675(8) 0.0517(5) Uani d . 1 C
H5 0.4839 0.8001 0.4152 0.062 Uiso calc R 1 H
C6 0.29528(15) 0.5359(2) 0.29125(7) 0.0487(4) Uani d . 1 C
N7 0.34923(15) 0.41263(19) 0.28397(6) 0.0574(4) Uani d . 1 N
H7 0.3334 0.3565 0.2558 0.069 Uiso calc R 1 H
C8 0.43361(16) 0.3856(2) 0.32709(7) 0.0484(4) Uani d . 1 C
C9 0.5062(2) 0.2719(2) 0.33298(9) 0.0625(5) Uani d . 1 C
H9 0.5054 0.2005 0.3057 0.075 Uiso calc R 1 H
C10 0.58038(19) 0.2683(2) 0.38110(10) 0.0629(5) Uani d . 1 C
H10 0.6298 0.1925 0.3864 0.075 Uiso calc R 1 H
C11 0.58259(16) 0.3743(2) 0.42131(9) 0.0574(5) Uani d . 1 C
H11 0.6323 0.3685 0.4536 0.069 Uiso calc R 1 H
C12 0.51142(15) 0.4897(2) 0.41408(8) 0.0495(4) Uani d . 1 C
H12 0.5143 0.5622 0.4408 0.059 Uiso calc R 1 H
C13 0.43603(14) 0.49544(18) 0.36659(7) 0.0421(4) Uani d . 1 C
C14 0.52682(18) 0.7432(3) 0.30967(8) 0.0625(6) Uani d . 1 C
C15 0.53889(16) 0.6809(2) 0.25089(8) 0.0541(5) Uani d . 1 C
C16 0.63972(19) 0.6086(3) 0.23878(10) 0.0725(7) Uani d . 1 C
H16 0.6988 0.6030 0.2669 0.087 Uiso calc R 1 H
C17 0.6539(2) 0.5448(3) 0.18571(11) 0.0755(7) Uani d . 1 C
H17 0.7213 0.4952 0.1781 0.091 Uiso calc R 1 H
C18 0.5673(2) 0.5560(2) 0.14462(9) 0.0608(5) Uani d . 1 C
C19 0.46770(19) 0.6280(2) 0.15453(8) 0.0574(5) Uani d . 1 C
H19 0.4101 0.6348 0.1257 0.069 Uiso calc R 1 H
C20 0.45310(17) 0.6908(2) 0.20794(8) 0.0535(5) Uani d . 1 C
H20 0.3853 0.7400 0.2151 0.064 Uiso calc R 1 H
C21 0.20194(13) 0.52053(16) 0.42374(6) 0.0349(3) Uani d . 1 C
C22 0.24517(15) 0.43008(18) 0.46471(7) 0.0412(4) Uani d . 1 C
H22 0.3229 0.4343 0.4765 0.049 Uiso calc R 1 H
C23 0.16986(17) 0.33006(18) 0.48882(7) 0.0467(4) Uani d . 1 C
H23 0.1994 0.2699 0.5171 0.056 Uiso calc R 1 H
C24 0.05621(17) 0.31819(18) 0.47237(8) 0.0486(4) Uani d . 1 C
H24 0.0100 0.2500 0.4889 0.058 Uiso calc R 1 H
C25 0.00842(15) 0.40937(18) 0.43021(7) 0.0445(4) Uani d . 1 C
C26 -0.10712(17) 0.4139(2) 0.40866(9) 0.0588(5) Uani d . 1 C
H26 -0.1599 0.3469 0.4206 0.071 Uiso calc R 1 H
C27 -0.14292(18) 0.5149(3) 0.37063(11) 0.0683(6) Uani d . 1 C
H27 -0.2200 0.5152 0.3577 0.082 Uiso calc R 1 H
C28 -0.06787(17) 0.6184(2) 0.35024(9) 0.0594(5) Uani d . 1 C
H28 -0.0946 0.6874 0.3249 0.071 Uiso calc R 1 H
C29 0.04601(15) 0.61456(19) 0.36881(7) 0.0440(4) Uani d . 1 C
C30 0.08329(14) 0.51003(16) 0.40771(6) 0.0379(3) Uani d . 1 C
C31 0.14544(15) 0.70743(19) 0.35959(6) 0.0431(4) Uani d . 1 C
C32 0.3748(3) 0.9681(2) 0.40221(11) 0.0796(7) Uani d . 1 C
H32A 0.3199 0.9958 0.3718 0.096 Uiso calc R 1 H
H32B 0.4429 1.0275 0.4008 0.096 Uiso calc R 1 H
C33 0.3198(3) 0.9727(2) 0.46178(12) 0.0816(8) Uani d . 1 C
H33A 0.3788 0.9765 0.4925 0.098 Uiso calc R 1 H
H33B 0.2689 1.0527 0.4652 0.098 Uiso calc R 1 H
C34 0.25176(18) 0.83813(19) 0.46427(8) 0.0510(4) Uani d . 1 C
H34A 0.2455 0.8061 0.5040 0.061 Uiso calc R 1 H
H34B 0.1742 0.8503 0.4477 0.061 Uiso calc R 1 H
O35 0.21838(12) 0.5840(2) 0.26043(5) 0.0671(4) Uani d . 1 O
O36 0.61161(15) 0.7849(3) 0.33588(8) 0.1074(8) Uani d . 1 O
O37 0.14390(12) 0.81920(15) 0.33534(6) 0.0581(4) Uani d . 1 O

loop_
_atom_site_aniso_label
_atom_site_aniso_U_11
_atom_site_aniso_U_22
_atom_site_aniso_U_33
_atom_site_aniso_U_12
_atom_site_aniso_U_13
_atom_site_aniso_U_23
Cl1 0.1321(7) 0.0769(4) 0.0695(4) -0.0004(4) 0.0374(4) -0.0141(3)
N1 0.0430(7) 0.0427(7) 0.0341(6) -0.0055(6) 0.0050(5) -0.0011(5)
C2 0.0347(8) 0.0441(8) 0.0304(6) -0.0017(6) 0.0025(6) 0.0021(6)
C3 0.0345(8) 0.0580(10) 0.0291(7) -0.0076(7) 0.0028(6) -0.0034(6)
C4 0.0441(9) 0.0619(11) 0.0378(8) -0.0130(8) 0.0060(7) 0.0019(7)
C5 0.0532(11) 0.0577(11) 0.0445(9) -0.0192(9) 0.0081(8) -0.0022(8)
C6 0.0411(9) 0.0762(13) 0.0290(7) -0.0136(9) 0.0044(7) -0.0056(7)
N7 0.0639(10) 0.0707(11) 0.0374(7) -0.0161(9) 0.0000(7) -0.0179(7)
C8 0.0478(10) 0.0571(11) 0.0407(8) -0.0123(8) 0.0083(7) -0.0108(7)
C9 0.0711(13) 0.0545(12) 0.0625(11) -0.0066(10) 0.0139(10) -0.0173(9)
C10 0.0510(11) 0.0589(12) 0.0792(14) 0.0047(9) 0.0080(10) -0.0032(10)
C11 0.0361(9) 0.0709(13) 0.0650(11) 0.0021(9) -0.0041(8) -0.0073(10)
C12 0.0365(9) 0.0641(11) 0.0479(9) 0.0000(8) -0.0004(7) -0.0145(8)
C13 0.0324(8) 0.0559(10) 0.0381(8) -0.0066(7) 0.0067(6) -0.0090(7)
C14 0.0497(11) 0.0931(16) 0.0450(9) -0.0254(11) 0.0092(8) 0.0010(10)
C15 0.0450(10) 0.0741(13) 0.0439(9) -0.0107(9) 0.0128(8) 0.0087(8)
C16 0.0490(12) 0.109(2) 0.0596(12) 0.0017(12) 0.0059(10) 0.0112(12)
C17 0.0645(14) 0.0874(17) 0.0755(15) 0.0128(12) 0.0221(12) 0.0052(13)
C18 0.0769(14) 0.0553(11) 0.0510(10) -0.0055(10) 0.0224(10) 0.0059(8)
C19 0.0628(12) 0.0695(13) 0.0403(9) -0.0056(10) 0.0096(8) 0.0096(8)
C20 0.0494(10) 0.0688(12) 0.0430(9) -0.0008(9) 0.0129(8) 0.0099(8)
C21 0.0346(8) 0.0405(8) 0.0298(6) 0.0001(6) 0.0042(6) -0.0018(6)
C22 0.0425(9) 0.0446(9) 0.0364(7) 0.0015(7) -0.0006(6) 0.0012(6)
C23 0.0589(11) 0.0393(9) 0.0419(8) 0.0037(8) 0.0041(8) 0.0055(7)
C24 0.0556(11) 0.0399(9) 0.0506(9) -0.0072(8) 0.0110(8) 0.0014(7)
C25 0.0421(9) 0.0459(9) 0.0460(8) -0.0057(7) 0.0092(7) -0.0057(7)
C26 0.0413(10) 0.0681(13) 0.0672(12) -0.0121(9) 0.0057(9) 0.0003(10)
C27 0.0338(10) 0.0941(17) 0.0767(14) -0.0067(10) -0.0083(10) 0.0053(12)
C28 0.0440(10) 0.0776(14) 0.0562(10) 0.0042(9) -0.0084(8) 0.0115(10)
C29 0.0376(9) 0.0563(10) 0.0381(7) 0.0013(7) 0.0005(6) 0.0039(7)
C30 0.0356(8) 0.0437(8) 0.0343(7) 0.0008(6) 0.0033(6) -0.0030(6)
C31 0.0435(9) 0.0537(10) 0.0323(7) 0.0024(7) 0.0029(6) 0.0080(7)
C32 0.113(2) 0.0510(12) 0.0757(14) -0.0271(13) 0.0254(14) -0.0013(10)
C33 0.116(2) 0.0512(12) 0.0790(15) -0.0122(13) 0.0249(14) -0.0133(11)
C34 0.0607(12) 0.0465(10) 0.0459(9) 0.0034(8) 0.0081(8) -0.0041(7)
O35 0.0501(8) 0.1151(13) 0.0358(6) -0.0034(8) -0.0069(6) -0.0060(7)
O36 0.0606(10) 0.195(2) 0.0676(10) -0.0584(13) 0.0156(8) -0.0300(12)
O37 0.0631(9) 0.0611(8) 0.0503(7) 0.0028(6) 0.0018(6) 0.0228(6)

loop_
_atom_type_symbol
_atom_type_description
_atom_type_scat_dispersion_real
_atom_type_scat_dispersion_imag
_atom_type_scat_source
C C 0.0033 0.0016 'International Tables Vol C Tables 4.2.6.8 and 6.1.1.4'
H H 0.0000 0.0000 'International Tables Vol C Tables 4.2.6.8 and 6.1.1.4'
N N 0.0061 0.0033 'International Tables Vol C Tables 4.2.6.8 and 6.1.1.4'
O O 0.0106 0.0060 'International Tables Vol C Tables 4.2.6.8 and 6.1.1.4'
Cl Cl 0.1484 0.1585 'International Tables Vol C Tables 4.2.6.8 and 6.1.1.4'

loop_
_geom_angle_atom_site_label_1
_geom_angle_atom_site_label_2
_geom_angle_atom_site_label_3
_geom_angle
_geom_angle_publ_flag
C2 N1 C34 118.30(10) y
C2 N1 C5 110.40(10) y
C34 N1 C5 109.30(10) y
N1 C2 C21 113.82(12) ?
N1 C2 C3 101.82(12) ?
C21 C2 C3 115.89(13) ?
N1 C2 C31 114.61(13) ?
C21 C2 C31 101.49(12) ?
C3 C2 C31 109.70(12) ?
C13 C3 C6 102.26(14) ?
C13 C3 C4 113.24(14) ?
C6 C3 C4 114.60(13) ?
C13 C3 C2 114.65(12) ?
C6 C3 C2 111.87(13) ?
C4 C3 C2 100.77(13) ?
C14 C4 C5 113.15(15) ?
C14 C4 C3 113.86(17) ?
C5 C4 C3 102.79(13) ?
C14 C4 H4 108.9 ?
C5 C4 H4 108.9 ?
C3 C4 H4 108.9 ?
N1 C5 C32 105.20(16) ?
N1 C5 C4 105.95(14) ?
C32 C5 C4 118.12(18) ?
N1 C5 H5 109.1 ?
C32 C5 H5 109.1 ?
C4 C5 H5 109.1 ?
O35 C6 N7 126.40(17) ?
O35 C6 C3 126.58(19) ?
N7 C6 C3 107.02(15) ?
C6 N7 C8 112.90(10) y
C6 N7 H7 123.6 ?
C8 N7 H7 123.6 ?
C9 C8 C13 122.1(2) y
C9 C8 N7 128.78(17) ?
C13 C8 N7 109.12(17) ?
C8 C9 C10 117.4(2) y
C8 C9 H9 121.3 ?
C10 C9 H9 121.3 ?
C11 C10 C9 121.5(2) ?
C11 C10 H10 119.2 ?
C9 C10 H10 119.2 ?
C10 C11 C12 120.5(2) y
C10 C11 H11 119.7 ?
C12 C11 H11 119.7 ?
C13 C12 C11 119.1(2) y
C13 C12 H12 120.4 ?
C11 C12 H12 120.4 ?
C12 C13 C8 119.33(17) ?
C12 C13 C3 132.02(15) ?
C8 C13 C3 108.64(15) ?
O36 C14 C15 119.90(19) ?
O36 C14 C4 121.16(18) ?
C15 C14 C4 118.93(16) ?
C16 C15 C20 118.52(19) ?
C16 C15 C14 118.62(19) ?
C20 C15 C14 122.85(18) ?
C17 C16 C15 121.1(2) ?
C17 C16 H16 119.5 ?
C15 C16 H16 119.5 ?
C18 C17 C16 118.7(2) ?
C18 C17 H17 120.6 ?
C16 C17 H17 120.6 ?
C19 C18 C17 121.9(2) ?
C19 C18 Cl1 118.61(18) ?
C17 C18 Cl1 119.44(18) ?
C18 C19 C20 119.3(2) ?
C18 C19 H19 120.4 ?
C20 C19 H19 120.4 ?
C19 C20 C15 120.43(19) ?
C19 C20 H20 119.8 ?
C15 C20 H20 119.8 ?
C22 C21 C30 118.09(14) ?
C22 C21 C2 132.50(15) ?
C30 C21 C2 109.32(13) ?
C21 C22 C23 118.98(16) ?
C21 C22 H22 120.5 ?
C23 C22 H22 120.5 ?
C24 C23 C22 122.80(16) ?
C24 C23 H23 118.6 ?
C22 C23 H23 118.6 ?
C23 C24 C25 119.92(16) ?
C23 C24 H24 120.0 ?
C25 C24 H24 120.0 ?
C30 C25 C26 115.54(17) ?
C30 C25 C24 116.67(16) ?
C26 C25 C24 127.77(17) ?
C27 C26 C25 121.16(18) ?
C27 C26 H26 119.4 ?
C25 C26 H26 119.4 ?
C26 C27 C28 122.56(18) ?
C26 C27 H27 118.7 ?
C28 C27 H27 118.7 ?
C29 C28 C27 117.89(18) ?
C29 C28 H28 121.1 ?
C27 C28 H28 121.1 ?
C28 C29 C30 119.65(17) ?
C28 C29 C31 132.93(17) ?
C30 C29 C31 107.27(14) ?
C25 C30 C29 123.10(16) ?
C25 C30 C21 123.50(15) ?
C29 C30 C21 113.35(14) ?
O37 C31 C29 126.94(16) ?
O37 C31 C2 124.72(16) ?
C29 C31 C2 108.15(13) ?
C5 C32 C33 102.16(18) ?
C5 C32 H32A 111.3 ?
C33 C32 H32A 111.3 ?
C5 C32 H32B 111.3 ?
C33 C32 H32B 111.3 ?
H32A C32 H32B 109.2 ?
C34 C33 C32 103.57(18) ?
C34 C33 H33A 111.0 ?
C32 C33 H33A 111.0 ?
C34 C33 H33B 111.0 ?
C32 C33 H33B 111.0 ?
H33A C33 H33B 109.0 ?
N1 C34 C33 104.80(16) ?
N1 C34 H34A 110.8 ?
C33 C34 H34A 110.8 ?
N1 C34 H34B 110.8 ?
C33 C34 H34B 110.8 ?
H34A C34 H34B 108.9 ?

loop_
_geom_bond_atom_site_label_1
_geom_bond_atom_site_label_2
_geom_bond_distance
_geom_bond_publ_flag
Cl1 C18 1.747(2) ?
N1 C2 1.453(2) y
N1 C34 1.473(2) y
N1 C5 1.479(2) y
C2 C21 1.520(2) ?
C2 C3 1.567(2) y
C2 C31 1.585(2) ?
C3 C13 1.505(2) ?
C3 C6 1.551(2) ?
C3 C4 1.566(2) ?
C4 C14 1.527(3) ?
C4 C5 1.528(2) ?
C4 H4 0.9800 ?
C5 C32 1.522(3) ?
C5 H5 0.9800 ?
C6 O35 1.214(2) ?
C6 N7 1.348(3) ?
N7 C8 1.398(2) ?
N7 H7 0.8600 ?
C8 C9 1.380(3) ?
C8 C13 1.392(2) ?
C9 C10 1.385(3) ?
C9 H9 0.9300 ?
C10 C11 1.376(3) ?
C10 H10 0.9300 ?
C11 C12 1.385(3) ?
C11 H11 0.9300 ?
C12 C13 1.383(3) ?
C12 H12 0.9300 ?
C14 O36 1.205(2) ?
C14 C15 1.489(3) ?
C15 C16 1.386(3) ?
C15 C20 1.386(3) ?
C16 C17 1.380(3) ?
C16 H16 0.9300 ?
C17 C18 1.364(3) ?
C17 H17 0.9300 ?
C18 C19 1.362(3) ?
C19 C20 1.383(3) ?
C19 H19 0.9300 ?
C20 H20 0.9300 ?
C21 C22 1.368(2) ?
C21 C30 1.410(2) ?
C22 C23 1.415(2) ?
C22 H22 0.9300 ?
C23 C24 1.359(3) ?
C23 H23 0.9300 ?
C24 C25 1.410(3) ?
C24 H24 0.9300 ?
C25 C30 1.401(2) ?
C25 C26 1.410(3) ?
C26 C27 1.364(3) ?
C26 H26 0.9300 ?
C27 C28 1.404(3) ?
C27 H27 0.9300 ?
C28 C29 1.370(3) ?
C28 H28 0.9300 ?
C29 C30 1.406(2) ?
C29 C31 1.470(2) ?
C31 O37 1.210(2) ?
C32 C33 1.524(3) ?
C32 H32A 0.9700 ?
C32 H32B 0.9700 ?
C33 C34 1.512(3) ?
C33 H33A 0.9700 ?
C33 H33B 0.9700 ?
C34 H34A 0.9700 ?
C34 H34B 0.9700 ?

loop_
_geom_hbond_atom_site_label_D
_geom_hbond_atom_site_label_H
_geom_hbond_atom_site_label_A
_geom_hbond_site_symmetry_A
_geom_hbond_distance_DH
_geom_hbond_distance_HA
_geom_hbond_distance_DA
_geom_hbond_angle_DHA
C4 H4 O37 . 0.98 2.51 3.093(2) 118
C5 H5 O36 . 0.98 2.37 2.777(3) 104
N7 H7 O37 2_545 0.86 2.15 2.893(2) 144

loop_
_geom_torsion_atom_site_label_1
_geom_torsion_atom_site_label_2
_geom_torsion_atom_site_label_3
_geom_torsion_atom_site_label_4
_geom_torsion
_geom_torsion_publ_flag
C34 N1 C2 C21 -77.33(18) ?
C5 N1 C2 C21 155.66(14) ?
C34 N1 C2 C3 157.22(14) ?
C5 N1 C2 C3 30.22(17) ?
C34 N1 C2 C31 38.89(18) ?
C5 N1 C2 C31 -88.12(16) ?
N1 C2 C3 C13 80.47(15) ?
C21 C2 C3 C13 -43.60(18) ?
C31 C2 C3 C13 -157.74(14) ?
N1 C2 C3 C6 -163.68(14) ?
C21 C2 C3 C6 72.25(18) ?
C31 C2 C3 C6 -41.89(19) ?
N1 C2 C3 C4 -41.48(14) ?
C21 C2 C3 C4 -165.55(13) ?
C31 C2 C3 C4 80.31(15) ?
C13 C3 C4 C14 37.80(19) ?
C6 C3 C4 C14 -78.99(19) ?
C2 C3 C4 C14 160.74(14) ?
C13 C3 C4 C5 -84.96(16) ?
C6 C3 C4 C5 158.25(15) ?
C2 C3 C4 C5 37.98(16) ?
C2 N1 C5 C32 119.82(18) ?
C34 N1 C5 C32 -12.0(2) ?
C2 N1 C5 C4 -6.0(2) ?
C34 N1 C5 C4 -137.86(16) ?
C14 C4 C5 N1 -144.13(17) ?
C3 C4 C5 N1 -20.89(19) ?
C14 C4 C5 C32 98.4(2) ?
C3 C4 C5 C32 -138.40(19) ?
C13 C3 C6 O35 178.22(17) ?
C4 C3 C6 O35 -58.9(2) ?
C2 C3 C6 O35 55.1(2) ?
C13 C3 C6 N7 -1.67(16) ?
C4 C3 C6 N7 121.26(16) ?
C2 C3 C6 N7 -124.84(15) ?
O35 C6 N7 C8 -179.43(17) ?
C3 C6 N7 C8 0.46(19) ?
C6 N7 C8 C9 -178.98(18) ?
C6 N7 C8 C13 1.1(2) ?
C13 C8 C9 C10 1.9(3) ?
N7 C8 C9 C10 -178.04(18) ?
C8 C9 C10 C11 -0.5(3) ?
C9 C10 C11 C12 -1.2(3) ?
C10 C11 C12 C13 1.5(3) ?
C11 C12 C13 C8 -0.2(3) ?
C11 C12 C13 C3 -179.46(17) ?
C9 C8 C13 C12 -1.5(3) ?
N7 C8 C13 C12 178.39(16) ?
C9 C8 C13 C3 177.88(16) ?
N7 C8 C13 C3 -2.18(19) ?
C6 C3 C13 C12 -178.36(18) ?
C4 C3 C13 C12 57.8(2) ?
C2 C3 C13 C12 -57.1(2) ?
C6 C3 C13 C8 2.31(16) ?
C4 C3 C13 C8 -121.53(15) ?
C2 C3 C13 C8 123.59(15) ?
C5 C4 C14 O36 0.6(3) ?
C3 C4 C14 O36 -116.3(3) ?
C5 C4 C14 C15 179.34(18) ?
C3 C4 C14 C15 62.4(2) ?
O36 C14 C15 C16 32.1(3) y
C4 C14 C15 C16 -146.6(2) ?
O36 C14 C15 C20 -148.6(3) y
C4 C14 C15 C20 32.7(3) ?
C20 C15 C16 C17 -1.5(3) ?
C14 C15 C16 C17 177.8(2) ?
C15 C16 C17 C18 1.1(4) ?
C16 C17 C18 C19 0.0(4) ?
C16 C17 C18 Cl1 178.90(19) ?
C17 C18 C19 C20 -0.6(3) ?
Cl1 C18 C19 C20 -179.49(15) ?
C18 C19 C20 C15 0.1(3) ?
C16 C15 C20 C19 0.9(3) ?
C14 C15 C20 C19 -178.39(19) ?
N1 C2 C21 C22 -47.8(2) ?
C3 C2 C21 C22 69.7(2) ?
C31 C2 C21 C22 -171.50(16) ?
N1 C2 C21 C30 128.53(14) ?
C3 C2 C21 C30 -113.88(14) ?
C31 C2 C21 C30 4.87(15) ?
C30 C21 C22 C23 0.4(2) ?
C2 C21 C22 C23 176.50(15) ?
C21 C22 C23 C24 1.1(3) ?
C22 C23 C24 C25 -1.0(3) ?
C23 C24 C25 C30 -0.5(2) ?
C23 C24 C25 C26 -178.92(19) ?
C30 C25 C26 C27 -3.1(3) ?
C24 C25 C26 C27 175.3(2) ?
C25 C26 C27 C28 0.7(4) ?
C26 C27 C28 C29 1.4(4) ?
C27 C28 C29 C30 -0.9(3) ?
C27 C28 C29 C31 -176.0(2) ?
C26 C25 C30 C29 3.6(2) ?
C24 C25 C30 C29 -175.00(15) ?
C26 C25 C30 C21 -179.36(16) ?
C24 C25 C30 C21 2.0(2) ?
C28 C29 C30 C25 -1.7(3) ?
C31 C29 C30 C25 174.57(15) ?
C28 C29 C30 C21 -178.97(16) ?
C31 C29 C30 C21 -2.74(19) ?
C22 C21 C30 C25 -2.0(2) ?
C2 C21 C30 C25 -178.95(14) ?
C22 C21 C30 C29 175.32(14) ?
C2 C21 C30 C29 -1.65(18) ?
C28 C29 C31 O37 6.2(3) ?
C30 C29 C31 O37 -169.34(17) ?
C28 C29 C31 C2 -178.67(19) ?
C30 C29 C31 C2 5.81(18) ?
N1 C2 C31 O37 45.7(2) ?
C21 C2 C31 O37 168.84(16) ?
C3 C2 C31 O37 -68.1(2) ?
N1 C2 C31 C29 -129.57(14) ?
C21 C2 C31 C29 -6.45(16) ?
C3 C2 C31 C29 116.65(14) ?
N1 C5 C32 C33 31.2(2) ?
C4 C5 C32 C33 149.1(2) ?
C5 C32 C33 C34 -38.7(3) ?
C2 N1 C34 C33 -139.96(17) ?
C5 N1 C34 C33 -12.4(2) ?
C32 C33 C34 N1 31.9(3) ?
